data_7040013
loop_
_publ_author_name
'Massoud, Salah S.'
'Ledet, Catherine C.'
'Junk, Thomas'
'Bosch, Simone'
'Comba, Peter'
'Herchel, Radovan'
'Ho\<sek, Jan'
'Tr\'avn\'i\<cek, Zden\<ek'
'Fischer, Roland C.'
'Mautner, Franz A.'

_publ_section_title
;
 Dinuclear metal(ii)-acetato complexes based on bicompartmental
 4-chlorophenolate: syntheses, structures, magnetic properties, DNA
 interactions and phosphodiester hydrolysis.
;
_journal_issue 32
_journal_name_full 'Dalton transactions (Cambridge, England : 2003)'
_journal_page_first 12933
_journal_page_last 12950
_journal_paper_doi 10.1039/c6dt02596j
_journal_volume 45
_journal_year 2016
_chemical_formula_moiety 'C36 H36 Cl N6 Ni2 O5, F6 P, 3(H2 O)'
_chemical_formula_sum 'C36 H42 Cl F6 N6 Ni2 O8 P'
_chemical_formula_weight 984.56
_chemical_name_common '[Ni2(LClO-bdpa)(mu2-OAc)2](PF6).3H2O'
_chemical_name_systematic
; 
 ? 
;
_space_group_IT_number 14
_symmetry_cell_setting monoclinic
_symmetry_space_group_name_Hall '-P 2yn'
_symmetry_space_group_name_H-M 'P 1 21/n 1'
_atom_sites_solution_hydrogens geom
_atom_sites_solution_primary direct
_atom_sites_solution_secondary difmap
_audit_creation_method SHELXL
_audit_update_record
;
2015-12-31 deposited with the CCDC.
2016-07-21 downloaded from the CCDC.
;
_cell_angle_alpha 90.00
_cell_angle_beta 103.2410(10)
_cell_angle_gamma 90.00
_cell_formula_units_Z 4
_cell_length_a 10.4453(3)
_cell_length_b 20.6559(6)
_cell_length_c 19.7889(6)
_cell_measurement_reflns_used 9907
_cell_measurement_temperature 100(2)
_cell_measurement_theta_max 29.84
_cell_measurement_theta_min 2.27
_cell_volume 4156.1(2)
_computing_cell_refinement 'Bruker SAINT'
_computing_data_collection 'Bruker APEX2'
_computing_data_reduction 'Bruker SAINT'
_computing_molecular_graphics 'Bruker SHELXTL'
_computing_publication_material 'Bruker SHELXTL'
_computing_structure_refinement 'SHELXL-97 (Sheldrick, 2008)'
_computing_structure_solution 'SHELXS-97 (Sheldrick, 2008)'
_diffrn_ambient_temperature 100(2)
_diffrn_measured_fraction_theta_full 0.994
_diffrn_measured_fraction_theta_max 0.994
_diffrn_measurement_device_type 'Bruker APEX-II CCD'
_diffrn_measurement_method '\f and \w-scans'
_diffrn_radiation_monochromator graphite
_diffrn_radiation_source 'fine-focus sealed tube'
_diffrn_radiation_type MoK\a
_diffrn_radiation_wavelength 0.71073
_diffrn_reflns_av_R_equivalents 0.0399
_diffrn_reflns_av_sigmaI/netI 0.0332
_diffrn_reflns_limit_h_max 14
_diffrn_reflns_limit_h_min -14
_diffrn_reflns_limit_k_max 29
_diffrn_reflns_limit_k_min -29
_diffrn_reflns_limit_l_max 26
_diffrn_reflns_limit_l_min -27
_diffrn_reflns_number 101401
_diffrn_reflns_theta_full 30.09
_diffrn_reflns_theta_max 30.09
_diffrn_reflns_theta_min 1.45
_exptl_absorpt_coefficient_mu 1.093
_exptl_absorpt_correction_T_max 0.8620
_exptl_absorpt_correction_T_min 0.7568
_exptl_absorpt_correction_type multi-scan
_exptl_absorpt_process_details SADABS
_exptl_crystal_colour blue
_exptl_crystal_density_diffrn 1.574
_exptl_crystal_density_method 'not measured'
_exptl_crystal_description prism
_exptl_crystal_F_000 2024
_exptl_crystal_size_max 0.27
_exptl_crystal_size_mid 0.21
_exptl_crystal_size_min 0.14
_refine_diff_density_max 1.074
_refine_diff_density_min -0.666
_refine_diff_density_rms 0.172
_refine_ls_extinction_method none
_refine_ls_goodness_of_fit_ref 1.135
_refine_ls_matrix_type full
_refine_ls_number_parameters 598
_refine_ls_number_reflns 12155
_refine_ls_number_restraints 6
_refine_ls_restrained_S_all 1.135
_refine_ls_R_factor_all 0.0637
_refine_ls_R_factor_gt 0.0403
_refine_ls_shift/su_max 0.004
_refine_ls_shift/su_mean 0.000
_refine_ls_structure_factor_coef Fsqd
_refine_ls_weighting_details 'calc w=1/[\s^2^(Fo^2^)+(0.0588P)^2^+4.0257P] where P=(Fo^2^+2Fc^2^)/3'
_refine_ls_weighting_scheme calc
_refine_ls_wR_factor_gt 0.1051
_refine_ls_wR_factor_ref 0.1243
_reflns_number_gt 9422
_reflns_number_total 12155
_reflns_threshold_expression >2sigma(I)
_cod_data_source_file c6dt02596j2.cif
_cod_data_source_block rf2633a
_cod_depositor_comments
;
The following automatic conversions were performed:

'_symmetry_cell_setting' value 'Monoclinic' changed to 'monoclinic'
according to
/usr/data/users/saulius/crontab/automatic-downloads/rss-feeds/RSC/lib/dictionaries/cif_core.dic
dictionary named 'cif_core.dic' version 2.4.2 from 2011-04-26.

Automatic conversion script
Id: cif_fix_values 4268 2015-11-12 08:31:59Z antanas 

 Adding full bibliography for 7040013--7040018.cif.
;
_cod_original_sg_symbol_H-M 'P 21/n'
_cod_database_code 7040013

loop_
_symmetry_equiv_pos_as_xyz
'x, y, z'
'-x+1/2, y+1/2, -z+1/2'
'-x, -y, -z'
'x-1/2, -y-1/2, z-1/2'

loop_
_atom_site_label
_atom_site_type_symbol
_atom_site_fract_x
_atom_site_fract_y
_atom_site_fract_z
_atom_site_U_iso_or_equiv
_atom_site_adp_type
_atom_site_occupancy
_atom_site_symmetry_multiplicity
_atom_site_calc_flag
_atom_site_refinement_flags
_atom_site_disorder_assembly
_atom_site_disorder_group
Ni1 Ni 0.66478(3) 0.202820(12) 0.358728(15) 0.01227(7) Uani 1 1 d . . .
F1 F 0.5049(2) 0.04292(8) 0.73638(10) 0.0402(4) Uani 1 1 d . . .
Ni2 Ni 0.87015(3) 0.291472(12) 0.483810(15) 0.01181(7) Uani 1 1 d . . .
F2 F 0.6468(2) 0.17204(9) 0.70543(16) 0.0689(8) Uani 1 1 d . . .
Cl3 Cl 1.27179(6) 0.02531(3) 0.43862(4) 0.02436(13) Uani 1 1 d . . .
P1 P 0.57443(7) 0.10793(3) 0.72049(4) 0.02248(14) Uani 1 1 d . . .
O2 O 0.58329(16) 0.20750(8) 0.44389(9) 0.0176(3) Uani 1 1 d . . .
O3 O 0.68788(16) 0.29193(8) 0.50407(9) 0.0171(3) Uani 1 1 d . . .
O1 O 0.84485(15) 0.21309(7) 0.42098(8) 0.0136(3) Uani 1 1 d . . .
O4 O 0.63056(16) 0.29939(7) 0.33806(9) 0.0170(3) Uani 1 1 d . . .
O5 O 0.81099(16) 0.35070(7) 0.39870(9) 0.0173(3) Uani 1 1 d . . .
N4 N 1.07007(19) 0.29636(8) 0.48085(11) 0.0149(4) Uani 1 1 d . . .
N1 N 0.67721(18) 0.10062(8) 0.36501(10) 0.0128(3) Uani 1 1 d . . .
N3 N 0.75513(19) 0.18594(9) 0.27713(10) 0.0140(4) Uani 1 1 d . . .
N5 N 0.92571(19) 0.37641(9) 0.54001(10) 0.0163(4) Uani 1 1 d . . .
N6 N 0.94373(19) 0.22654(9) 0.56553(10) 0.0152(4) Uani 1 1 d . . .
N2 N 0.47739(19) 0.17642(9) 0.30301(11) 0.0168(4) Uani 1 1 d . . .
C6 C 1.0683(2) 0.19143(10) 0.42139(12) 0.0151(4) Uani 1 1 d . . .
C2 C 0.9149(2) 0.10313(10) 0.42459(12) 0.0138(4) Uani 1 1 d . . .
C1 C 0.9398(2) 0.17014(10) 0.42170(11) 0.0129(4) Uani 1 1 d . . .
C5 C 1.1694(2) 0.14656(11) 0.42584(12) 0.0164(4) Uani 1 1 d . . .
H5 H 1.2559 0.1608 0.4257 0.020 Uiso 1 1 calc R . .
C3 C 1.0176(2) 0.05933(10) 0.42928(12) 0.0160(4) Uani 1 1 d . . .
H3 H 1.0013 0.0142 0.4317 0.019 Uiso 1 1 calc R . .
C4 C 1.1433(2) 0.08102(11) 0.43042(13) 0.0174(4) Uani 1 1 d . . .
C9 C 0.4435(2) 0.11587(10) 0.31789(12) 0.0157(4) Uani 1 1 d . . .
C11 C 0.2361(2) 0.12507(13) 0.23733(15) 0.0260(5) Uani 1 1 d . . .
H11 H 0.1532 0.1076 0.2149 0.031 Uiso 1 1 calc R . .
C8 C 0.5446(2) 0.08043(10) 0.37171(12) 0.0155(4) Uani 1 1 d . . .
H8A H 0.5329 0.0909 0.4188 0.019 Uiso 1 1 calc R . .
H8B H 0.5340 0.0331 0.3646 0.019 Uiso 1 1 calc R . .
C12 C 0.2699(3) 0.18698(13) 0.22237(15) 0.0276(6) Uani 1 1 d . . .
H12 H 0.2107 0.2128 0.1896 0.033 Uiso 1 1 calc R . .
C13 C 0.3919(3) 0.21108(11) 0.25592(14) 0.0228(5) Uani 1 1 d . . .
H13 H 0.4156 0.2536 0.2452 0.027 Uiso 1 1 calc R . .
C10 C 0.3245(2) 0.08838(11) 0.28559(14) 0.0201(5) Uani 1 1 d . . .
H10 H 0.3036 0.0453 0.2961 0.024 Uiso 1 1 calc R . .
C7 C 0.7789(2) 0.08040(10) 0.42701(12) 0.0145(4) Uani 1 1 d . . .
H7A H 0.7791 0.0326 0.4304 0.017 Uiso 1 1 calc R . .
H7B H 0.7558 0.0980 0.4692 0.017 Uiso 1 1 calc R . .
C15 C 0.7710(2) 0.12324(10) 0.26275(12) 0.0138(4) Uani 1 1 d . . .
C14 C 0.7043(2) 0.07461(10) 0.30010(12) 0.0151(4) Uani 1 1 d . . .
H14A H 0.6204 0.0610 0.2689 0.018 Uiso 1 1 calc R . .
H14B H 0.7610 0.0358 0.3111 0.018 Uiso 1 1 calc R . .
C18 C 0.8842(2) 0.21600(11) 0.19688(13) 0.0177(4) Uani 1 1 d . . .
H18 H 0.9245 0.2490 0.1756 0.021 Uiso 1 1 calc R . .
C16 C 0.8404(2) 0.10439(10) 0.21402(12) 0.0167(4) Uani 1 1 d . . .
H16 H 0.8496 0.0598 0.2043 0.020 Uiso 1 1 calc R . .
C17 C 0.8957(2) 0.15113(11) 0.17998(13) 0.0178(4) Uani 1 1 d . . .
H17 H 0.9412 0.1393 0.1454 0.021 Uiso 1 1 calc R . .
C19 C 0.8127(2) 0.23110(11) 0.24525(12) 0.0170(4) Uani 1 1 d . . .
H19 H 0.8039 0.2753 0.2565 0.020 Uiso 1 1 calc R . .
C25 C 0.9124(3) 0.46207(12) 0.61947(14) 0.0241(5) Uani 1 1 d . . .
H25 H 0.8656 0.4825 0.6495 0.029 Uiso 1 1 calc R . .
C26 C 0.8640(2) 0.40612(11) 0.58358(13) 0.0200(5) Uani 1 1 d . . .
H26 H 0.7840 0.3883 0.5902 0.024 Uiso 1 1 calc R . .
C20 C 1.0942(2) 0.26280(10) 0.41823(12) 0.0159(4) Uani 1 1 d . . .
H20A H 1.1865 0.2698 0.4152 0.019 Uiso 1 1 calc R . .
H20B H 1.0361 0.2814 0.3760 0.019 Uiso 1 1 calc R . .
C21 C 1.0997(2) 0.36638(10) 0.47864(14) 0.0192(5) Uani 1 1 d . . .
H21A H 1.0633 0.3835 0.4314 0.023 Uiso 1 1 calc R . .
H21B H 1.1961 0.3732 0.4900 0.023 Uiso 1 1 calc R . .
C22 C 1.0392(2) 0.40157(10) 0.53065(13) 0.0174(4) Uani 1 1 d . . .
C23 C 1.0949(2) 0.45672(11) 0.56571(13) 0.0214(5) Uani 1 1 d . . .
H23 H 1.1761 0.4732 0.5591 0.026 Uiso 1 1 calc R . .
C24 C 1.0299(3) 0.48732(11) 0.61059(14) 0.0241(5) Uani 1 1 d . . .
H24 H 1.0658 0.5252 0.6349 0.029 Uiso 1 1 calc R . .
C30 C 1.0593(3) 0.11671(12) 0.63423(14) 0.0252(5) Uani 1 1 d . . .
H30 H 1.0986 0.0788 0.6571 0.030 Uiso 1 1 calc R . .
C29 C 1.1345(2) 0.16060(11) 0.60705(13) 0.0215(5) Uani 1 1 d . . .
H29 H 1.2258 0.1535 0.6112 0.026 Uiso 1 1 calc R . .
C32 C 0.8726(2) 0.18373(11) 0.59300(12) 0.0182(4) Uani 1 1 d . . .
H32 H 0.7814 0.1918 0.5882 0.022 Uiso 1 1 calc R . .
C27 C 1.1480(2) 0.26730(11) 0.54590(13) 0.0177(4) Uani 1 1 d . . .
H27A H 1.1729 0.3016 0.5814 0.021 Uiso 1 1 calc R . .
H27B H 1.2299 0.2486 0.5370 0.021 Uiso 1 1 calc R . .
C28 C 1.0730(2) 0.21527(11) 0.57351(12) 0.0163(4) Uani 1 1 d . . .
C31 C 0.9261(3) 0.12858(12) 0.62779(14) 0.0235(5) Uani 1 1 d . . .
H31 H 0.8732 0.0995 0.6468 0.028 Uiso 1 1 calc R . .
C35 C 0.7043(2) 0.34844(10) 0.35414(12) 0.0164(4) Uani 1 1 d . . .
C33 C 0.5979(2) 0.24960(11) 0.49029(12) 0.0164(4) Uani 1 1 d . . .
C36 C 0.6606(3) 0.41061(11) 0.31515(15) 0.0276(6) Uani 1 1 d . . .
H36A H 0.7200 0.4207 0.2848 0.041 Uiso 1 1 calc R . .
H36B H 0.6625 0.4460 0.3484 0.041 Uiso 1 1 calc R . .
H36C H 0.5709 0.4054 0.2870 0.041 Uiso 1 1 calc R . .
C34 C 0.4982(3) 0.25035(15) 0.53482(15) 0.0302(6) Uani 1 1 d . . .
H34A H 0.4436 0.2893 0.5245 0.045 Uiso 1 1 calc R . .
H34B H 0.5441 0.2505 0.5839 0.045 Uiso 1 1 calc R . .
H34C H 0.4424 0.2118 0.5249 0.045 Uiso 1 1 calc R . .
O6 O 0.3808(3) 0.33313(15) 0.37192(16) 0.0554(7) Uani 1 1 d D . .
H91 H 0.447(3) 0.321(3) 0.359(3) 0.083 Uiso 1 1 d D . .
H92 H 0.364(4) 0.300(2) 0.386(3) 0.083 Uiso 1 1 d D . .
O7 O 0.5678(5) 0.53607(19) 0.4263(3) 0.0981(14) Uani 1 1 d D . .
H93 H 0.563(4) 0.497(3) 0.435(4) 0.147 Uiso 1 1 d D . .
H94 H 0.539(4) 0.556(3) 0.455(4) 0.147 Uiso 1 1 d D . .
O8 O 0.5363(3) 0.40793(14) 0.47117(18) 0.0600(7) Uani 1 1 d D . .
H95 H 0.591(4) 0.380(2) 0.487(3) 0.090 Uiso 1 1 d D . .
H96 H 0.493(4) 0.390(3) 0.440(2) 0.090 Uiso 1 1 d D . .
F3A F 0.4559(7) 0.1304(3) 0.6610(3) 0.0565(16) Uani 0.622(14) 1 d P A 1
F4A F 0.6345(8) 0.0708(3) 0.6691(5) 0.081(3) Uani 0.622(14) 1 d P A 1
F5A F 0.6903(9) 0.0850(3) 0.7836(5) 0.098(4) Uani 0.622(14) 1 d P A 1
F6A F 0.5076(11) 0.1464(2) 0.7737(4) 0.077(3) Uani 0.622(14) 1 d P A 1
F3B F 0.5796(18) 0.0776(6) 0.6472(6) 0.089(5) Uani 0.378(14) 1 d P A 2
F4B F 0.7215(8) 0.0811(5) 0.7421(9) 0.075(4) Uani 0.378(14) 1 d P A 2
F5B F 0.5929(15) 0.1324(7) 0.7946(5) 0.081(4) Uani 0.378(14) 1 d P A 2
F6B F 0.4355(9) 0.1347(4) 0.6961(11) 0.084(5) Uani 0.378(14) 1 d P A 2

loop_
_atom_site_aniso_label
_atom_site_aniso_U_11
_atom_site_aniso_U_22
_atom_site_aniso_U_33
_atom_site_aniso_U_23
_atom_site_aniso_U_13
_atom_site_aniso_U_12
Ni1 0.01467(14) 0.01080(12) 0.01055(15) -0.00007(9) 0.00129(10) -0.00193(9)
F1 0.0592(12) 0.0262(8) 0.0408(11) -0.0009(7) 0.0230(9) -0.0150(8)
Ni2 0.01196(13) 0.01158(12) 0.01143(15) -0.00134(9) 0.00175(10) -0.00147(9)
F2 0.0646(15) 0.0223(9) 0.122(2) 0.0057(11) 0.0266(15) -0.0175(9)
Cl3 0.0238(3) 0.0205(3) 0.0324(4) 0.0082(2) 0.0138(2) 0.0078(2)
P1 0.0242(3) 0.0126(3) 0.0288(4) -0.0011(2) 0.0022(3) -0.0011(2)
O2 0.0177(8) 0.0212(8) 0.0144(9) -0.0023(6) 0.0047(6) -0.0039(6)
O3 0.0149(7) 0.0196(8) 0.0174(9) -0.0036(6) 0.0045(6) -0.0003(6)
O1 0.0132(7) 0.0125(7) 0.0143(8) -0.0014(5) 0.0014(6) -0.0002(5)
O4 0.0201(8) 0.0128(7) 0.0167(9) -0.0003(6) 0.0010(6) -0.0008(6)
O5 0.0201(8) 0.0145(7) 0.0156(9) 0.0006(6) 0.0009(6) -0.0023(6)
N4 0.0154(9) 0.0121(8) 0.0172(10) -0.0012(7) 0.0036(7) -0.0026(7)
N1 0.0127(8) 0.0136(8) 0.0112(10) 0.0013(6) 0.0011(7) -0.0024(6)
N3 0.0181(9) 0.0134(8) 0.0096(10) -0.0007(6) 0.0013(7) -0.0021(7)
N5 0.0186(9) 0.0145(8) 0.0145(10) -0.0023(7) 0.0009(7) -0.0017(7)
N6 0.0169(9) 0.0151(8) 0.0119(10) -0.0017(7) -0.0001(7) -0.0024(7)
N2 0.0174(9) 0.0156(8) 0.0156(10) 0.0002(7) 0.0004(7) -0.0012(7)
C6 0.0172(10) 0.0143(9) 0.0143(12) -0.0009(8) 0.0047(8) -0.0012(8)
C2 0.0157(10) 0.0136(9) 0.0112(11) 0.0005(7) 0.0012(8) -0.0014(7)
C1 0.0166(10) 0.0122(9) 0.0095(11) 0.0011(7) 0.0024(8) -0.0004(7)
C5 0.0153(10) 0.0180(10) 0.0168(12) -0.0009(8) 0.0055(8) -0.0007(8)
C3 0.0220(11) 0.0140(9) 0.0122(11) 0.0011(8) 0.0045(9) 0.0003(8)
C4 0.0202(11) 0.0163(10) 0.0165(12) 0.0024(8) 0.0055(9) 0.0046(8)
C9 0.0169(10) 0.0149(9) 0.0151(12) -0.0021(8) 0.0035(8) -0.0004(8)
C11 0.0166(11) 0.0290(13) 0.0286(16) -0.0027(10) -0.0026(10) 0.0004(9)
C8 0.0154(10) 0.0152(9) 0.0152(12) 0.0010(8) 0.0019(8) -0.0039(8)
C12 0.0243(13) 0.0253(12) 0.0273(15) 0.0014(10) -0.0061(11) 0.0058(10)
C13 0.0258(12) 0.0171(10) 0.0217(14) 0.0015(9) -0.0021(10) 0.0010(9)
C10 0.0173(11) 0.0194(10) 0.0231(14) -0.0027(9) 0.0035(9) -0.0016(8)
C7 0.0165(10) 0.0137(9) 0.0122(11) 0.0035(7) 0.0008(8) -0.0023(8)
C15 0.0144(10) 0.0138(9) 0.0111(11) 0.0005(7) -0.0012(8) -0.0015(7)
C14 0.0189(10) 0.0112(9) 0.0147(12) -0.0004(7) 0.0031(8) -0.0021(8)
C18 0.0186(11) 0.0188(10) 0.0157(12) 0.0031(8) 0.0037(9) -0.0030(8)
C16 0.0184(11) 0.0150(9) 0.0158(12) -0.0008(8) 0.0022(9) 0.0020(8)
C17 0.0158(10) 0.0226(11) 0.0154(12) 0.0004(8) 0.0040(8) 0.0020(8)
C19 0.0238(11) 0.0138(9) 0.0123(12) 0.0016(8) 0.0018(9) -0.0018(8)
C25 0.0317(13) 0.0194(11) 0.0207(14) -0.0069(9) 0.0052(10) -0.0003(9)
C26 0.0223(12) 0.0193(10) 0.0180(13) -0.0045(8) 0.0037(9) -0.0028(9)
C20 0.0162(10) 0.0152(9) 0.0179(12) -0.0002(8) 0.0071(9) -0.0028(8)
C21 0.0187(11) 0.0140(10) 0.0258(14) -0.0015(8) 0.0070(9) -0.0051(8)
C22 0.0193(11) 0.0150(9) 0.0166(12) -0.0001(8) 0.0013(9) -0.0011(8)
C23 0.0244(12) 0.0161(10) 0.0213(13) -0.0009(9) 0.0007(10) -0.0056(9)
C24 0.0319(13) 0.0166(10) 0.0200(14) -0.0054(9) -0.0023(10) -0.0048(9)
C30 0.0356(14) 0.0197(11) 0.0171(13) 0.0033(9) -0.0006(10) 0.0016(10)
C29 0.0221(12) 0.0208(11) 0.0179(13) -0.0009(9) -0.0030(9) 0.0024(9)
C32 0.0188(11) 0.0223(11) 0.0128(12) -0.0003(8) 0.0023(9) -0.0036(8)
C27 0.0134(10) 0.0198(10) 0.0185(13) -0.0017(8) 0.0006(8) -0.0012(8)
C28 0.0172(10) 0.0183(10) 0.0116(11) -0.0030(8) -0.0006(8) -0.0019(8)
C31 0.0308(13) 0.0203(11) 0.0185(13) 0.0020(9) 0.0038(10) -0.0045(9)
C35 0.0231(11) 0.0138(9) 0.0125(12) -0.0001(8) 0.0043(9) -0.0002(8)
C33 0.0137(10) 0.0222(10) 0.0125(12) 0.0005(8) 0.0013(8) 0.0017(8)
C36 0.0397(15) 0.0145(10) 0.0223(14) 0.0048(9) -0.0062(11) -0.0027(10)
C34 0.0187(12) 0.0479(16) 0.0267(15) -0.0158(12) 0.0105(11) -0.0099(11)
O6 0.0381(14) 0.0698(18) 0.0581(19) 0.0125(15) 0.0108(13) 0.0079(13)
O7 0.113(3) 0.067(2) 0.140(4) 0.033(2) 0.081(3) 0.002(2)
O8 0.0510(17) 0.0530(16) 0.074(2) 0.0071(15) 0.0100(14) 0.0147(13)
F3A 0.050(3) 0.056(3) 0.049(3) 0.012(2) -0.019(2) 0.004(2)
F4A 0.109(5) 0.032(2) 0.143(8) 0.007(4) 0.111(6) 0.015(3)
F5A 0.082(5) 0.056(3) 0.111(6) 0.043(4) -0.070(4) -0.028(3)
F6A 0.154(7) 0.039(2) 0.055(4) -0.016(2) 0.057(4) 0.020(3)
F3B 0.194(12) 0.055(6) 0.030(4) -0.029(4) 0.051(6) -0.067(7)
F4B 0.030(3) 0.066(5) 0.127(10) 0.041(6) 0.016(5) 0.012(3)
F5B 0.118(9) 0.084(8) 0.047(5) -0.048(5) 0.030(6) -0.044(7)
F6B 0.028(3) 0.026(3) 0.186(15) 0.024(6) -0.003(6) 0.011(2)

loop_
_atom_type_symbol
_atom_type_description
_atom_type_scat_dispersion_real
_atom_type_scat_dispersion_imag
_atom_type_scat_source
C C 0.0033 0.0016 'International Tables Vol C Tables 4.2.6.8 and 6.1.1.4'
H H 0.0000 0.0000 'International Tables Vol C Tables 4.2.6.8 and 6.1.1.4'
N N 0.0061 0.0033 'International Tables Vol C Tables 4.2.6.8 and 6.1.1.4'
O O 0.0106 0.0060 'International Tables Vol C Tables 4.2.6.8 and 6.1.1.4'
Cl Cl 0.1484 0.1585 'International Tables Vol C Tables 4.2.6.8 and 6.1.1.4'
Ni Ni 0.3393 1.1124 'International Tables Vol C Tables 4.2.6.8 and 6.1.1.4'
P P 0.1023 0.0942 'International Tables Vol C Tables 4.2.6.8 and 6.1.1.4'
F F 0.0171 0.0103 'International Tables Vol C Tables 4.2.6.8 and 6.1.1.4'

loop_
_geom_angle_atom_site_label_1
_geom_angle_atom_site_label_2
_geom_angle_atom_site_label_3
_geom_angle
O1 Ni1 O4 96.63(6)
O1 Ni1 O2 89.86(7)
O4 Ni1 O2 91.82(7)
O1 Ni1 N3 88.06(7)
O4 Ni1 N3 95.60(7)
O2 Ni1 N3 172.48(7)
O1 Ni1 N2 169.82(7)
O4 Ni1 N2 92.82(7)
O2 Ni1 N2 86.05(7)
N3 Ni1 N2 94.79(8)
O1 Ni1 N1 91.89(6)
O4 Ni1 N1 170.77(7)
O2 Ni1 N1 91.72(7)
N3 Ni1 N1 81.12(7)
N2 Ni1 N1 78.93(7)
O1 Ni2 O3 97.39(6)
O1 Ni2 O5 90.02(6)
O3 Ni2 O5 92.26(7)
O1 Ni2 N5 169.17(7)
O3 Ni2 N5 92.85(7)
O5 Ni2 N5 86.05(7)
O1 Ni2 N4 90.69(7)
O3 Ni2 N4 170.03(7)
O5 Ni2 N4 93.59(7)
N5 Ni2 N4 79.51(7)
O1 Ni2 N6 86.30(7)
O3 Ni2 N6 92.58(7)
O5 Ni2 N6 174.26(7)
N5 Ni2 N6 96.79(8)
N4 Ni2 N6 82.07(7)
F4A P1 F3A 91.4(4)
F4A P1 F2 90.5(3)
F3A P1 F2 86.6(3)
F4A P1 F1 89.0(3)
F3A P1 F1 94.6(3)
F2 P1 F1 178.73(13)
F4A P1 F5A 91.0(4)
F3A P1 F5A 177.2(4)
F2 P1 F5A 95.0(3)
F1 P1 F5A 83.9(2)
F4A P1 F6A 178.6(4)
F3A P1 F6A 87.6(3)
F2 P1 F6A 90.4(3)
F1 P1 F6A 90.1(3)
F5A P1 F6A 90.0(4)
C33 O2 Ni1 129.18(15)
C33 O3 Ni2 129.54(15)
C1 O1 Ni1 121.87(13)
C1 O1 Ni2 122.42(14)
Ni1 O1 Ni2 115.70(7)
C35 O4 Ni1 131.20(15)
C35 O5 Ni2 127.24(15)
C21 N4 C27 110.11(18)
C21 N4 C20 110.68(18)
C27 N4 C20 111.70(17)
C21 N4 Ni2 105.24(14)
C27 N4 Ni2 107.89(14)
C20 N4 Ni2 110.99(14)
C14 N1 C8 110.15(17)
C14 N1 C7 111.83(17)
C8 N1 C7 110.68(17)
C14 N1 Ni1 109.44(13)
C8 N1 Ni1 103.89(13)
C7 N1 Ni1 110.56(13)
C19 N3 C15 118.7(2)
C19 N3 Ni1 125.49(15)
C15 N3 Ni1 115.21(15)
C26 N5 C22 118.7(2)
C26 N5 Ni2 127.80(16)
C22 N5 Ni2 113.44(15)
C28 N6 C32 118.1(2)
C28 N6 Ni2 112.38(15)
C32 N6 Ni2 126.15(16)
C13 N2 C9 118.7(2)
C13 N2 Ni1 128.51(16)
C9 N2 Ni1 112.80(15)
C5 C6 C1 119.99(19)
C5 C6 C20 120.9(2)
C1 C6 C20 119.06(19)
C3 C2 C1 119.6(2)
C3 C2 C7 120.90(19)
C1 C2 C7 119.39(19)
O1 C1 C2 120.71(19)
O1 C1 C6 119.97(18)
C2 C1 C6 119.30(19)
C4 C5 C6 119.7(2)
C4 C5 H5 120.1
C6 C5 H5 120.1
C4 C3 C2 120.4(2)
C4 C3 H3 119.8
C2 C3 H3 119.8
C3 C4 C5 121.0(2)
C3 C4 Cl3 119.64(17)
C5 C4 Cl3 119.38(18)
N2 C9 C10 122.2(2)
N2 C9 C8 115.36(19)
C10 C9 C8 122.5(2)
C12 C11 C10 119.4(2)
C12 C11 H11 120.3
C10 C11 H11 120.3
N1 C8 C9 108.53(18)
N1 C8 H8A 110.0
C9 C8 H8A 110.0
N1 C8 H8B 110.0
C9 C8 H8B 110.0
H8A C8 H8B 108.4
C11 C12 C13 118.9(2)
C11 C12 H12 120.6
C13 C12 H12 120.6
N2 C13 C12 122.3(2)
N2 C13 H13 118.9
C12 C13 H13 118.9
C9 C10 C11 118.6(2)
C9 C10 H10 120.7
C11 C10 H10 120.7
N1 C7 C2 112.75(17)
N1 C7 H7A 109.0
C2 C7 H7A 109.0
N1 C7 H7B 109.0
C2 C7 H7B 109.0
H7A C7 H7B 107.8
N3 C15 C16 121.8(2)
N3 C15 C14 116.39(19)
C16 C15 C14 121.79(19)
N1 C14 C15 112.67(17)
N1 C14 H14A 109.1
C15 C14 H14A 109.1
N1 C14 H14B 109.1
C15 C14 H14B 109.1
H14A C14 H14B 107.8
C19 C18 C17 118.4(2)
C19 C18 H18 120.8
C17 C18 H18 120.8
C17 C16 C15 119.2(2)
C17 C16 H16 120.4
C15 C16 H16 120.4
C16 C17 C18 119.2(2)
C16 C17 H17 120.4
C18 C17 H17 120.4
N3 C19 C18 122.8(2)
N3 C19 H19 118.6
C18 C19 H19 118.6
C24 C25 C26 118.6(2)
C24 C25 H25 120.7
C26 C25 H25 120.7
N5 C26 C25 122.6(2)
N5 C26 H26 118.7
C25 C26 H26 118.7
N4 C20 C6 110.81(18)
N4 C20 H20A 109.5
C6 C20 H20A 109.5
N4 C20 H20B 109.5
C6 C20 H20B 109.5
H20A C20 H20B 108.1
N4 C21 C22 109.05(19)
N4 C21 H21A 109.9
C22 C21 H21A 109.9
N4 C21 H21B 109.9
C22 C21 H21B 109.9
H21A C21 H21B 108.3
N5 C22 C23 122.0(2)
N5 C22 C21 115.28(19)
C23 C22 C21 122.7(2)
C24 C23 C22 118.8(2)
C24 C23 H23 120.6
C22 C23 H23 120.6
C25 C24 C23 119.3(2)
C25 C24 H24 120.4
C23 C24 H24 120.4
C29 C30 C31 119.6(2)
C29 C30 H30 120.2
C31 C30 H30 120.2
C30 C29 C28 118.4(2)
C30 C29 H29 120.8
C28 C29 H29 120.8
N6 C32 C31 123.0(2)
N6 C32 H32 118.5
C31 C32 H32 118.5
N4 C27 C28 112.12(18)
N4 C27 H27A 109.2
C28 C27 H27A 109.2
N4 C27 H27B 109.2
C28 C27 H27B 109.2
H27A C27 H27B 107.9
N6 C28 C29 122.6(2)
N6 C28 C27 115.2(2)
C29 C28 C27 122.1(2)
C32 C31 C30 118.3(2)
C32 C31 H31 120.9
C30 C31 H31 120.9
O5 C35 O4 126.7(2)
O5 C35 C36 116.3(2)
O4 C35 C36 117.0(2)
O2 C33 O3 126.7(2)
O2 C33 C34 116.9(2)
O3 C33 C34 116.4(2)
C35 C36 H36A 109.5
C35 C36 H36B 109.5
H36A C36 H36B 109.5
C35 C36 H36C 109.5
H36A C36 H36C 109.5
H36B C36 H36C 109.5
C33 C34 H34A 109.5
C33 C34 H34B 109.5
H34A C34 H34B 109.5
C33 C34 H34C 109.5
H34A C34 H34C 109.5
H34B C34 H34C 109.5

loop_
_geom_bond_atom_site_label_1
_geom_bond_atom_site_label_2
_geom_bond_distance
Ni1 O1 2.0097(16)
Ni1 O4 2.0512(15)
Ni1 O2 2.0569(17)
Ni1 N3 2.0780(19)
Ni1 N2 2.087(2)
Ni1 N1 2.1169(18)
F1 P1 1.5916(17)
Ni2 O1 2.0216(15)
Ni2 O3 2.0334(16)
Ni2 O5 2.0586(16)
Ni2 N5 2.0870(19)
Ni2 N4 2.1049(19)
Ni2 N6 2.106(2)
F2 P1 1.586(2)
Cl3 C4 1.747(2)
P1 F4A 1.520(6)
P1 F5B 1.521(8)
P1 F6B 1.524(9)
P1 F3A 1.570(6)
P1 F3B 1.593(9)
P1 F5A 1.599(4)
P1 F4B 1.597(8)
P1 F6A 1.601(5)
O2 C33 1.248(3)
O3 C33 1.267(3)
O1 C1 1.328(3)
O4 C35 1.268(3)
O5 C35 1.254(3)
N4 C21 1.482(3)
N4 C27 1.483(3)
N4 C20 1.491(3)
N1 C14 1.478(3)
N1 C8 1.482(3)
N1 C7 1.487(3)
N3 C19 1.343(3)
N3 C15 1.345(3)
N5 C26 1.338(3)
N5 C22 1.345(3)
N6 C28 1.344(3)
N6 C32 1.347(3)
N2 C13 1.341(3)
N2 C9 1.350(3)
C6 C5 1.393(3)
C6 C1 1.413(3)
C6 C20 1.503(3)
C2 C3 1.390(3)
C2 C1 1.412(3)
C2 C7 1.507(3)
C5 C4 1.388(3)
C5 H5 0.9500
C3 C4 1.384(3)
C3 H3 0.9500
C9 C10 1.383(3)
C9 C8 1.507(3)
C11 C12 1.377(4)
C11 C10 1.391(4)
C11 H11 0.9500
C8 H8A 0.9900
C8 H8B 0.9900
C12 C13 1.387(4)
C12 H12 0.9500
C13 H13 0.9500
C10 H10 0.9500
C7 H7A 0.9900
C7 H7B 0.9900
C15 C16 1.388(3)
C15 C14 1.509(3)
C14 H14A 0.9900
C14 H14B 0.9900
C18 C19 1.377(3)
C18 C17 1.393(3)
C18 H18 0.9500
C16 C17 1.378(3)
C16 H16 0.9500
C17 H17 0.9500
C19 H19 0.9500
C25 C24 1.382(4)
C25 C26 1.389(3)
C25 H25 0.9500
C26 H26 0.9500
C20 H20A 0.9900
C20 H20B 0.9900
C21 C22 1.512(3)
C21 H21A 0.9900
C21 H21B 0.9900
C22 C23 1.390(3)
C23 C24 1.388(4)
C23 H23 0.9500
C24 H24 0.9500
C30 C29 1.386(4)
C30 C31 1.390(4)
C30 H30 0.9500
C29 C28 1.390(3)
C29 H29 0.9500
C32 C31 1.381(3)
C32 H32 0.9500
C27 C28 1.504(3)
C27 H27A 0.9900
C27 H27B 0.9900
C31 H31 0.9500
C35 C36 1.514(3)
C33 C34 1.510(3)
C36 H36A 0.9800
C36 H36B 0.9800
C36 H36C 0.9800
C34 H34A 0.9800
C34 H34B 0.9800
C34 H34C 0.9800

loop_
_geom_torsion_atom_site_label_1
_geom_torsion_atom_site_label_2
_geom_torsion_atom_site_label_3
_geom_torsion_atom_site_label_4
_geom_torsion
C3 C2 C1 O1 -176.3(2)
C7 C2 C1 O1 -0.1(3)
C3 C2 C1 C6 2.0(3)
C7 C2 C1 C6 178.2(2)
C5 C6 C1 O1 176.6(2)
C20 C6 C1 O1 -1.7(3)
C5 C6 C1 C2 -1.8(3)
C20 C6 C1 C2 179.9(2)
C1 C6 C5 C4 0.1(4)
C20 C6 C5 C4 178.4(2)
C1 C2 C3 C4 -0.7(3)
C7 C2 C3 C4 -176.8(2)
C2 C3 C4 C5 -1.0(4)
C2 C3 C4 Cl3 178.34(18)
C6 C5 C4 C3 1.3(4)
C6 C5 C4 Cl3 -178.08(18)
C13 N2 C9 C10 0.8(4)
C13 N2 C9 C8 -179.5(2)
C14 N1 C8 C9 -70.0(2)
C7 N1 C8 C9 165.82(17)
N2 C9 C8 N1 -33.6(3)
C10 C9 C8 N1 146.1(2)
C10 C11 C12 C13 0.1(4)
C9 N2 C13 C12 0.3(4)
C11 C12 C13 N2 -0.8(4)
N2 C9 C10 C11 -1.4(4)
C8 C9 C10 C11 178.9(2)
C12 C11 C10 C9 0.9(4)
C14 N1 C7 C2 60.0(2)
C8 N1 C7 C2 -176.74(17)
C3 C2 C7 N1 -123.3(2)
C1 C2 C7 N1 60.6(3)
C19 N3 C15 C16 -2.7(3)
C19 N3 C15 C14 179.9(2)
C8 N1 C14 C15 138.09(19)
C7 N1 C14 C15 -98.4(2)
N3 C15 C14 N1 -22.6(3)
C16 C15 C14 N1 160.0(2)
N3 C15 C16 C17 0.7(3)
C14 C15 C16 C17 178.0(2)
C15 C16 C17 C18 2.0(3)
C19 C18 C17 C16 -2.6(4)
C15 N3 C19 C18 2.0(3)
C17 C18 C19 N3 0.7(4)
C22 N5 C26 C25 0.2(4)
C24 C25 C26 N5 -1.1(4)
C21 N4 C20 C6 178.23(19)
C27 N4 C20 C6 55.2(2)
C5 C6 C20 N4 -115.4(2)
C1 C6 C20 N4 62.9(3)
C27 N4 C21 C22 -71.9(2)
C20 N4 C21 C22 164.15(19)
C26 N5 C22 C23 1.1(4)
C26 N5 C22 C21 -177.9(2)
N4 C21 C22 N5 -32.9(3)
N4 C21 C22 C23 148.1(2)
N5 C22 C23 C24 -1.3(4)
C21 C22 C23 C24 177.6(2)
C26 C25 C24 C23 0.8(4)
C22 C23 C24 C25 0.3(4)
C31 C30 C29 C28 -0.5(4)
C28 N6 C32 C31 -1.1(3)
C21 N4 C27 C28 144.51(19)
C20 N4 C27 C28 -92.1(2)
C32 N6 C28 C29 1.9(3)
C32 N6 C28 C27 -175.9(2)
C30 C29 C28 N6 -1.1(4)
C30 C29 C28 C27 176.6(2)
N4 C27 C28 N6 -36.9(3)
N4 C27 C28 C29 145.2(2)
N6 C32 C31 C30 -0.4(4)
C29 C30 C31 C32 1.2(4)
